data_2228244
loop_
_publ_author_name
'Yuvaraj, Haldorai'
'Sundaramoorthy, S.'
'Velmurugan, D.'
'Kalkhambkar, Rajesh G.'

_publ_section_title
;
 Ethyl
 4-(3-bromophenyl)-6-methyl-2-oxo-1,2,3,4-tetrahydropyrimidine-5-carboxylate
;
_journal_coeditor_code BT5419
_journal_issue 12
_journal_name_full 'Acta Crystallographica Section E'
_journal_page_first o3325
_journal_paper_doi 10.1107/S1600536810049019
_journal_volume 66
_journal_year 2010
_chemical_formula_iupac 'C14 H15 Br N2 O3'
_chemical_formula_moiety 'C14 H15 Br N2 O3'
_chemical_formula_sum 'C14 H15 Br N2 O3'
_chemical_formula_weight 339.19
_chemical_name_systematic
;
Ethyl
4-(3-bromophenyl)-6-methyl-2-oxo-1,2,3,4-tetrahydropyrimidine-5-carboxylate
;
_space_group_IT_number 14
_symmetry_cell_setting monoclinic
_symmetry_space_group_name_Hall '-P 2ybc'
_symmetry_space_group_name_H-M 'P 1 21/c 1'
_atom_sites_solution_hydrogens geom
_atom_sites_solution_primary direct
_atom_sites_solution_secondary difmap
_audit_creation_method SHELXL-97
_cell_angle_alpha 90.00
_cell_angle_beta 115.086(6)
_cell_angle_gamma 90.00
_cell_formula_units_Z 4
_cell_length_a 12.5184(11)
_cell_length_b 7.3412(5)
_cell_length_c 17.0426(15)
_cell_measurement_reflns_used 754
_cell_measurement_temperature 293(2)
_cell_measurement_theta_max 28.40
_cell_measurement_theta_min 1.80
_cell_volume 1418.5(2)
_computing_cell_refinement 'SAINT (Bruker, 2008)'
_computing_data_collection 'APEX2 (Bruker, 2008)'
_computing_data_reduction 'SAINT (Bruker, 2008)'
_computing_molecular_graphics 'ORTEP-3 (Farrugia, 1997)'
_computing_publication_material 'SHELXL97 (Sheldrick, 2008) and PLATON (Spek, 2009)'
_computing_structure_refinement 'SHELXL97 (Sheldrick, 2008)'
_computing_structure_solution 'SHELXS97 (Sheldrick, 2008)'
_diffrn_ambient_temperature 293(2)
_diffrn_measured_fraction_theta_full 1.000
_diffrn_measured_fraction_theta_max 0.995
_diffrn_measurement_device_type 'Bruker SMART APEXII area-detector'
_diffrn_measurement_method '\w and \f'
_diffrn_radiation_monochromator graphite
_diffrn_radiation_source 'fine-focus sealed tube'
_diffrn_radiation_type MoK\a
_diffrn_radiation_wavelength 0.71073
_diffrn_reflns_av_R_equivalents 0.0325
_diffrn_reflns_av_sigmaI/netI 0.0310
_diffrn_reflns_limit_h_max 14
_diffrn_reflns_limit_h_min -16
_diffrn_reflns_limit_k_max 9
_diffrn_reflns_limit_k_min -9
_diffrn_reflns_limit_l_max 22
_diffrn_reflns_limit_l_min -22
_diffrn_reflns_number 13419
_diffrn_reflns_theta_full 25.00
_diffrn_reflns_theta_max 28.40
_diffrn_reflns_theta_min 1.80
_diffrn_standards_number 0
_exptl_absorpt_coefficient_mu 2.907
_exptl_absorpt_correction_T_max 0.559
_exptl_absorpt_correction_T_min 0.488
_exptl_absorpt_correction_type multi-scan
_exptl_absorpt_process_details '(SADABS; Bruker, 2008)'
_exptl_crystal_colour colourless
_exptl_crystal_density_diffrn 1.588
_exptl_crystal_density_method 'not measured'
_exptl_crystal_description Block
_exptl_crystal_F_000 688
_exptl_crystal_size_max 0.25
_exptl_crystal_size_mid 0.23
_exptl_crystal_size_min 0.2
_refine_diff_density_max 0.316
_refine_diff_density_min -0.570
_refine_ls_extinction_method none
_refine_ls_goodness_of_fit_ref 1.020
_refine_ls_hydrogen_treatment constr
_refine_ls_matrix_type full
_refine_ls_number_parameters 183
_refine_ls_number_reflns 3541
_refine_ls_number_restraints 0
_refine_ls_restrained_S_all 1.020
_refine_ls_R_factor_all 0.0553
_refine_ls_R_factor_gt 0.0338
_refine_ls_shift/su_max 0.001
_refine_ls_shift/su_mean 0.000
_refine_ls_structure_factor_coef Fsqd
_refine_ls_weighting_details 'calc w=1/[\s^2^(Fo^2^)+(0.0446P)^2^+0.4545P] where P=(Fo^2^+2Fc^2^)/3'
_refine_ls_weighting_scheme calc
_refine_ls_wR_factor_gt 0.0832
_refine_ls_wR_factor_ref 0.0919
_reflns_number_gt 2597
_reflns_number_total 3541
_reflns_threshold_expression I>2\s(I)
_cod_data_source_file bt5419.cif
_cod_data_source_block I
_cod_original_sg_symbol_H-M 'P 21/c'
_cod_database_code 2228244
_cod_database_fobs_code 2228244

loop_
_symmetry_equiv_pos_as_xyz
'x, y, z'
'-x, y+1/2, -z+1/2'
'-x, -y, -z'
'x, -y-1/2, z-1/2'

loop_
_atom_site_type_symbol
_atom_site_label
_atom_site_fract_x
_atom_site_fract_y
_atom_site_fract_z
_atom_site_U_iso_or_equiv
_atom_site_adp_type
_atom_site_calc_flag
_atom_site_refinement_flags
_atom_site_occupancy
_atom_site_disorder_assembly
_atom_site_disorder_group
Br Br1 0.44441(3) -0.16428(4) 0.393184(18) 0.06851(13) Uani d . 1 . .
O O1 -0.01129(13) 0.45992(18) 0.25987(9) 0.0366(3) Uani d . 1 . .
O O2 0.19555(17) 0.5721(2) -0.01580(10) 0.0542(4) Uani d . 1 . .
O O3 0.20747(13) 0.2739(2) 0.01176(9) 0.0398(3) Uani d . 1 . .
N N1 0.07460(14) 0.3000(2) 0.18856(10) 0.0300(3) Uani d . 1 . .
H H1A 0.0413 0.2007 0.1932 0.036 Uiso d R 1 . .
N N2 0.07540(15) 0.6114(2) 0.18553(10) 0.0328(4) Uani d . 1 . .
H H2A 0.0724 0.7129 0.2097 0.039 Uiso d R 1 . .
C C1 0.37388(19) 0.3902(3) 0.25000(14) 0.0394(5) Uani d . 1 . .
H H1 0.3602 0.5013 0.2212 0.047 Uiso calc R 1 . .
C C2 0.4823(2) 0.3559(3) 0.31773(15) 0.0471(5) Uani d . 1 . .
H H2 0.5408 0.4446 0.3338 0.056 Uiso calc R 1 . .
C C3 0.5056(2) 0.1925(3) 0.36196(14) 0.0455(5) Uani d . 1 . .
H H3 0.5785 0.1701 0.4077 0.055 Uiso calc R 1 . .
C C4 0.41681(19) 0.0634(3) 0.33589(13) 0.0390(5) Uani d . 1 . .
C C5 0.30810(18) 0.0945(3) 0.26915(12) 0.0349(4) Uani d . 1 . .
H H5 0.2498 0.0056 0.2536 0.042 Uiso calc R 1 . .
C C6 0.28529(16) 0.2598(3) 0.22473(11) 0.0287(4) Uani d . 1 . .
C C7 0.16221(16) 0.2905(2) 0.15251(11) 0.0271(4) Uani d . 1 . .
H H7 0.1428 0.1848 0.1138 0.033 Uiso calc R 1 . .
C C8 0.04431(16) 0.4545(2) 0.21425(11) 0.0285(4) Uani d . 1 . .
C C9 0.11175(17) 0.6132(2) 0.11857(11) 0.0293(4) Uani d . 1 . .
C C10 0.15120(16) 0.4584(2) 0.09844(11) 0.0281(4) Uani d . 1 . .
C C11 0.18583(17) 0.4468(3) 0.02604(11) 0.0329(4) Uani d . 1 . .
C C12 0.2432(2) 0.2459(4) -0.05813(13) 0.0446(5) Uani d . 1 . .
H H12A 0.3109 0.3214 -0.0493 0.054 Uiso calc R 1 . .
H H12B 0.1793 0.2784 -0.1132 0.054 Uiso calc R 1 . .
C C13 0.2736(3) 0.0503(4) -0.05805(18) 0.0688(8) Uani d . 1 . .
H H13A 0.3368 0.0196 -0.0033 0.103 Uiso calc R 1 . .
H H13B 0.2979 0.0279 -0.1036 0.103 Uiso calc R 1 . .
H H13C 0.2059 -0.0231 -0.0672 0.103 Uiso calc R 1 . .
C C14 0.1005(2) 0.7953(3) 0.07619(13) 0.0397(5) Uani d . 1 . .
H H14A 0.1762 0.8535 0.0982 0.060 Uiso calc R 1 . .
H H14B 0.0463 0.8696 0.0885 0.060 Uiso calc R 1 . .
H H14C 0.0716 0.7794 0.0147 0.060 Uiso calc R 1 . .

loop_
_atom_site_aniso_label
_atom_site_aniso_U_11
_atom_site_aniso_U_22
_atom_site_aniso_U_33
_atom_site_aniso_U_12
_atom_site_aniso_U_13
_atom_site_aniso_U_23
Br1 0.0843(2) 0.04469(16) 0.06112(18) 0.01772(13) 0.01586(15) 0.02071(12)
O1 0.0494(8) 0.0265(7) 0.0486(8) 0.0023(6) 0.0348(7) 0.0010(6)
O2 0.0830(12) 0.0447(10) 0.0545(9) 0.0032(8) 0.0483(9) 0.0133(8)
O3 0.0568(9) 0.0381(8) 0.0374(7) -0.0002(7) 0.0322(7) -0.0014(6)
N1 0.0377(8) 0.0216(7) 0.0397(8) -0.0004(6) 0.0250(7) 0.0030(6)
N2 0.0496(10) 0.0197(7) 0.0374(8) -0.0007(6) 0.0267(8) -0.0020(6)
C1 0.0426(11) 0.0347(10) 0.0429(11) -0.0015(9) 0.0202(9) 0.0064(9)
C2 0.0382(11) 0.0504(14) 0.0514(12) -0.0075(10) 0.0178(10) 0.0000(10)
C3 0.0401(11) 0.0548(14) 0.0389(11) 0.0097(10) 0.0140(9) 0.0021(10)
C4 0.0519(12) 0.0331(11) 0.0352(9) 0.0121(9) 0.0216(9) 0.0059(8)
C5 0.0441(11) 0.0278(9) 0.0354(9) 0.0015(8) 0.0195(9) -0.0002(8)
C6 0.0362(9) 0.0273(9) 0.0291(8) 0.0036(7) 0.0202(8) 0.0001(7)
C7 0.0356(9) 0.0219(8) 0.0289(8) -0.0002(7) 0.0186(7) -0.0004(7)
C8 0.0327(9) 0.0247(9) 0.0312(8) 0.0001(7) 0.0165(8) 0.0016(7)
C9 0.0334(9) 0.0258(9) 0.0289(8) -0.0037(7) 0.0133(7) 0.0021(7)
C10 0.0330(9) 0.0269(9) 0.0261(8) -0.0017(7) 0.0142(7) 0.0019(7)
C11 0.0358(10) 0.0356(10) 0.0284(8) -0.0012(8) 0.0146(8) 0.0015(8)
C12 0.0493(12) 0.0619(15) 0.0323(10) 0.0057(11) 0.0266(9) -0.0014(10)
C13 0.099(2) 0.0677(19) 0.0591(15) 0.0209(16) 0.0522(16) -0.0020(14)
C14 0.0533(12) 0.0255(9) 0.0433(11) 0.0000(8) 0.0235(10) 0.0065(8)

loop_
_atom_type_symbol
_atom_type_description
_atom_type_scat_dispersion_real
_atom_type_scat_dispersion_imag
_atom_type_scat_source
C C 0.0033 0.0016 'International Tables Vol C Tables 4.2.6.8 and 6.1.1.4'
H H 0.0000 0.0000 'International Tables Vol C Tables 4.2.6.8 and 6.1.1.4'
Br Br -0.2901 2.4595 'International Tables Vol C Tables 4.2.6.8 and 6.1.1.4'
N N 0.0061 0.0033 'International Tables Vol C Tables 4.2.6.8 and 6.1.1.4'
O O 0.0106 0.0060 'International Tables Vol C Tables 4.2.6.8 and 6.1.1.4'

loop_
_geom_angle_atom_site_label_1
_geom_angle_atom_site_label_2
_geom_angle_atom_site_label_3
_geom_angle_site_symmetry_1
_geom_angle_site_symmetry_3
_geom_angle
_geom_angle_publ_flag
C11 O3 C12 . . 116.02(16) ?
C8 N1 C7 . . 123.15(15) ?
C8 N1 H1A . . 118.4 ?
C7 N1 H1A . . 118.4 ?
C8 N2 C9 . . 122.68(15) ?
C8 N2 H2A . . 118.7 ?
C9 N2 H2A . . 118.7 ?
C2 C1 C6 . . 120.4(2) ?
C2 C1 H1 . . 119.8 ?
C6 C1 H1 . . 119.8 ?
C3 C2 C1 . . 121.3(2) ?
C3 C2 H2 . . 119.3 ?
C1 C2 H2 . . 119.3 ?
C2 C3 C4 . . 117.7(2) ?
C2 C3 H3 . . 121.1 ?
C4 C3 H3 . . 121.1 ?
C5 C4 C3 . . 122.09(19) ?
C5 C4 Br1 . . 118.33(17) ?
C3 C4 Br1 . . 119.58(16) ?
C4 C5 C6 . . 119.84(19) ?
C4 C5 H5 . . 120.1 ?
C6 C5 H5 . . 120.1 ?
C1 C6 C5 . . 118.62(18) ?
C1 C6 C7 . . 123.28(17) ?
C5 C6 C7 . . 118.07(17) ?
N1 C7 C10 . . 109.00(14) ?
N1 C7 C6 . . 110.31(14) ?
C10 C7 C6 . . 114.35(15) ?
N1 C7 H7 . . 107.6 ?
C10 C7 H7 . . 107.6 ?
C6 C7 H7 . . 107.6 ?
O1 C8 N1 . . 123.16(16) ?
O1 C8 N2 . . 120.97(16) ?
N1 C8 N2 . . 115.85(16) ?
C10 C9 N2 . . 118.96(16) ?
C10 C9 C14 . . 127.08(17) ?
N2 C9 C14 . . 113.95(17) ?
C9 C10 C11 . . 122.34(16) ?
C9 C10 C7 . . 118.95(15) ?
C11 C10 C7 . . 118.71(16) ?
O2 C11 O3 . . 122.56(17) ?
O2 C11 C10 . . 126.29(19) ?
O3 C11 C10 . . 111.15(16) ?
O3 C12 C13 . . 107.72(19) ?
O3 C12 H12A . . 110.2 ?
C13 C12 H12A . . 110.2 ?
O3 C12 H12B . . 110.2 ?
C13 C12 H12B . . 110.2 ?
H12A C12 H12B . . 108.5 ?
C12 C13 H13A . . 109.5 ?
C12 C13 H13B . . 109.5 ?
H13A C13 H13B . . 109.5 ?
C12 C13 H13C . . 109.5 ?
H13A C13 H13C . . 109.5 ?
H13B C13 H13C . . 109.5 ?
C9 C14 H14A . . 109.5 ?
C9 C14 H14B . . 109.5 ?
H14A C14 H14B . . 109.5 ?
C9 C14 H14C . . 109.5 ?
H14A C14 H14C . . 109.5 ?
H14B C14 H14C . . 109.5 ?

loop_
_geom_bond_atom_site_label_1
_geom_bond_atom_site_label_2
_geom_bond_site_symmetry_2
_geom_bond_distance
_geom_bond_publ_flag
Br1 C4 . 1.892(2) ?
O1 C8 . 1.245(2) ?
O2 C11 . 1.202(2) ?
O3 C11 . 1.341(2) ?
O3 C12 . 1.453(2) ?
N1 C8 . 1.328(2) ?
N1 C7 . 1.469(2) ?
N1 H1A . 0.8600 ?
N2 C8 . 1.371(2) ?
N2 C9 . 1.396(2) ?
N2 H2A . 0.8600 ?
C1 C2 . 1.382(3) ?
C1 C6 . 1.388(3) ?
C1 H1 . 0.9300 ?
C2 C3 . 1.380(3) ?
C2 H2 . 0.9300 ?
C3 C4 . 1.383(3) ?
C3 H3 . 0.9300 ?
C4 C5 . 1.373(3) ?
C5 C6 . 1.394(3) ?
C5 H5 . 0.9300 ?
C6 C7 . 1.527(3) ?
C7 C10 . 1.510(2) ?
C7 H7 . 0.9800 ?
C9 C10 . 1.340(3) ?
C9 C14 . 1.497(3) ?
C10 C11 . 1.474(2) ?
C12 C13 . 1.486(4) ?
C12 H12A . 0.9700 ?
C12 H12B . 0.9700 ?
C13 H13A . 0.9600 ?
C13 H13B . 0.9600 ?
C13 H13C . 0.9600 ?
C14 H14A . 0.9600 ?
C14 H14B . 0.9600 ?
C14 H14C . 0.9600 ?

loop_
_geom_hbond_atom_site_label_D
_geom_hbond_atom_site_label_H
_geom_hbond_atom_site_label_A
_geom_hbond_site_symmetry_A
_geom_hbond_distance_DH
_geom_hbond_distance_HA
_geom_hbond_distance_DA
_geom_hbond_angle_DHA
_geom_hbond_publ_flag
N1 H1A O1 2_545 0.86 2.04 2.868(2) 161 y
N2 H2A O1 2_555 0.86 2.12 2.948(2) 162 y

loop_
_geom_torsion_atom_site_label_1
_geom_torsion_atom_site_label_2
_geom_torsion_atom_site_label_3
_geom_torsion_atom_site_label_4
_geom_torsion_site_symmetry_1
_geom_torsion_site_symmetry_2
_geom_torsion_site_symmetry_3
_geom_torsion_site_symmetry_4
_geom_torsion
_geom_torsion_publ_flag
C6 C1 C2 C3 . . . . -0.1(3) ?
C1 C2 C3 C4 . . . . 0.4(4) ?
C2 C3 C4 C5 . . . . -0.8(3) ?
C2 C3 C4 Br1 . . . . 179.20(17) ?
C3 C4 C5 C6 . . . . 0.8(3) ?
Br1 C4 C5 C6 . . . . -179.11(14) ?
C2 C1 C6 C5 . . . . 0.1(3) ?
C2 C1 C6 C7 . . . . 177.96(19) ?
C4 C5 C6 C1 . . . . -0.5(3) ?
C4 C5 C6 C7 . . . . -178.46(17) ?
C8 N1 C7 C10 . . . . -36.2(2) ?
C8 N1 C7 C6 . . . . 90.2(2) ?
C1 C6 C7 N1 . . . . -111.5(2) ?
C5 C6 C7 N1 . . . . 66.4(2) ?
C1 C6 C7 C10 . . . . 11.8(2) ?
C5 C6 C7 C10 . . . . -170.39(16) ?
C7 N1 C8 O1 . . . . -165.42(17) ?
C7 N1 C8 N2 . . . . 16.2(2) ?
C9 N2 C8 O1 . . . . -164.23(17) ?
C9 N2 C8 N1 . . . . 14.2(3) ?
C8 N2 C9 C10 . . . . -20.2(3) ?
C8 N2 C9 C14 . . . . 159.42(18) ?
N2 C9 C10 C11 . . . . 177.02(16) ?
C14 C9 C10 C11 . . . . -2.5(3) ?
N2 C9 C10 C7 . . . . -3.8(3) ?
C14 C9 C10 C7 . . . . 176.64(18) ?
N1 C7 C10 C9 . . . . 28.6(2) ?
C6 C7 C10 C9 . . . . -95.4(2) ?
N1 C7 C10 C11 . . . . -152.22(15) ?
C6 C7 C10 C11 . . . . 83.8(2) ?
C12 O3 C11 O2 . . . . -0.3(3) ?
C12 O3 C11 C10 . . . . -179.66(16) ?
C9 C10 C11 O2 . . . . 8.7(3) ?
C7 C10 C11 O2 . . . . -170.5(2) ?
C9 C10 C11 O3 . . . . -171.96(17) ?
C7 C10 C11 O3 . . . . 8.9(2) ?
C11 O3 C12 C13 . . . . 174.7(2) ?

loop_
_cod_related_entry_id
_cod_related_entry_database
_cod_related_entry_code
1 ChemSpider 2067353
